data_1562233
loop_
_publ_author_name
'Bin, Huai-Yu'
'Cheng, Li'
'Wu, Xiong'
'Zhu, Chang-Liang'
'Yang, Xiao-Hui'
'Xie, Jian-Hua'
'Zhou, Qi-Lin'

_publ_section_title
;
 Asymmetric Hydrogenation of Exocyclic \g,\d-Unsaturated \b-Ketoesters to
 Functionalized Chiral Allylic Alcohols via Dynamic Kinetic Resolution
;
_journal_name_full 'Chemical Science'
_journal_paper_doi 10.1039/D1SC02044G
_journal_year 2021
_chemical_formula_sum 'C15 H17 F O3'
_chemical_formula_weight 264.28
_space_group_crystal_system orthorhombic
_space_group_IT_number 19
_space_group_name_Hall 'P 2ac 2ab'
_space_group_name_H-M_alt 'P 21 21 21'
_atom_sites_solution_hydrogens geom
_audit_creation_method SHELXL-2018/3
_audit_update_record
;
2021-01-08 deposited with the CCDC.	2021-04-28 downloaded from the CCDC.
;
_cell_angle_alpha 90
_cell_angle_beta 90
_cell_angle_gamma 90
_cell_formula_units_Z 4
_cell_length_a 8.22580(10)
_cell_length_b 11.19040(10)
_cell_length_c 14.72280(10)
_cell_measurement_temperature 291(2)
_cell_volume 1355.23(2)
_computing_structure_refinement 'SHELXL-2018/3 (Sheldrick, 2018)'
_computing_structure_solution 'SHELXT 2018/2 (Sheldrick, 2018)'
_diffrn_ambient_temperature 291(2)
_diffrn_measured_fraction_theta_full 0.999
_diffrn_measured_fraction_theta_max 0.985
_diffrn_radiation_type CuK\a
_diffrn_radiation_wavelength 1.54184
_diffrn_reflns_av_R_equivalents 0.0249
_diffrn_reflns_av_unetI/netI 0.0165
_diffrn_reflns_Laue_measured_fraction_full 0.999
_diffrn_reflns_Laue_measured_fraction_max 0.985
_diffrn_reflns_limit_h_max 10
_diffrn_reflns_limit_h_min -9
_diffrn_reflns_limit_k_max 14
_diffrn_reflns_limit_k_min -14
_diffrn_reflns_limit_l_max 14
_diffrn_reflns_limit_l_min -18
_diffrn_reflns_number 10637
_diffrn_reflns_point_group_measured_fraction_full 0.971
_diffrn_reflns_point_group_measured_fraction_max 0.933
_diffrn_reflns_theta_full 67.684
_diffrn_reflns_theta_max 79.405
_diffrn_reflns_theta_min 4.964
_exptl_absorpt_coefficient_mu 0.817
_exptl_crystal_density_diffrn 1.295
_exptl_crystal_F_000 560
_refine_diff_density_max 0.214
_refine_diff_density_min -0.150
_refine_diff_density_rms 0.024
_refine_ls_abs_structure_details
;
 Flack x determined using 984 quotients [(I+)-(I-)]/[(I+)+(I-)]
 (Parsons, Flack and Wagner, Acta Cryst. B69 (2013) 249-259).
;
_refine_ls_abs_structure_Flack 0.04(5)
_refine_ls_extinction_coef 0.0154(12)
_refine_ls_extinction_expression Fc^*^=kFc[1+0.001xFc^2^\l^3^/sin(2\q)]^-1/4^
_refine_ls_extinction_method 'SHELXL-2018/3 (Sheldrick 2018)'
_refine_ls_goodness_of_fit_ref 1.064
_refine_ls_hydrogen_treatment constr
_refine_ls_matrix_type full
_refine_ls_number_parameters 195
_refine_ls_number_reflns 2751
_refine_ls_number_restraints 28
_refine_ls_restrained_S_all 1.088
_refine_ls_R_factor_all 0.0355
_refine_ls_R_factor_gt 0.0340
_refine_ls_shift/su_max 0.000
_refine_ls_shift/su_mean 0.000
_refine_ls_structure_factor_coef Fsqd
_refine_ls_weighting_details 'w=1/[\s^2^(Fo^2^)+(0.0434P)^2^+0.1495P] where P=(Fo^2^+2Fc^2^)/3'
_refine_ls_weighting_scheme calc
_refine_ls_wR_factor_gt 0.0912
_refine_ls_wR_factor_ref 0.0924
_reflns_Friedel_coverage 0.638
_reflns_Friedel_fraction_full 0.933
_reflns_Friedel_fraction_max 0.863
_reflns_number_gt 2615
_reflns_number_total 2751
_reflns_threshold_expression 'I > 2\s(I)'
_cod_data_source_file d1sc02044g2.cif
_cod_data_source_block p21091217a
_cod_database_code 1562233
_shelx_shelxl_version_number 2018/3
_shelx_space_group_comment
;
The symmetry employed for this shelxl refinement is uniquely defined
by the following loop, which should always be used as a source of
symmetry information in preference to the above space-group names.
They are only intended as comments.
;

loop_
_space_group_symop_operation_xyz
'x, y, z'
'-x+1/2, -y, z+1/2'
'-x, y+1/2, -z+1/2'
'x+1/2, -y+1/2, -z'

loop_
_atom_site_label
_atom_site_type_symbol
_atom_site_fract_x
_atom_site_fract_y
_atom_site_fract_z
_atom_site_U_iso_or_equiv
_atom_site_adp_type
_atom_site_occupancy
_atom_site_site_symmetry_order
_atom_site_calc_flag
_atom_site_refinement_flags_posn
_atom_site_refinement_flags_adp
_atom_site_refinement_flags_occupancy
_atom_site_disorder_assembly
_atom_site_disorder_group
F1 F 0.6238(2) 0.38721(12) 0.39779(11) 0.0889(5) Uani 1 1 d . . . . .
O1 O 0.54501(18) 0.63947(12) 0.66212(11) 0.0634(4) Uani 1 1 d . . . . .
H1 H 0.551280 0.572932 0.685189 0.095 Uiso 1 1 calc R U . . .
O2 O 0.4521(2) 0.90303(16) 0.76246(15) 0.0932(6) Uani 1 1 d . . . . .
O3 O 0.2956(3) 0.74669(16) 0.80129(11) 0.0889(6) Uani 1 1 d D . . . .
C1 C 0.3865(2) 0.65561(16) 0.62434(13) 0.0521(4) Uani 1 1 d . . . . .
H1A H 0.310305 0.595354 0.647198 0.063 Uiso 1 1 calc R U . . .
C2 C 0.3281(2) 0.78275(17) 0.64691(14) 0.0567(5) Uani 1 1 d . . . . .
H2 H 0.209627 0.784555 0.640176 0.068 Uiso 1 1 calc R U . . .
C3 C 0.4013(3) 0.85892(17) 0.57148(15) 0.0646(5) Uani 1 1 d . . . . .
H3A H 0.515608 0.874489 0.582572 0.077 Uiso 1 1 calc R U . . .
H3B H 0.344312 0.934413 0.565650 0.077 Uiso 1 1 calc R U . . .
C4 C 0.3780(3) 0.78171(16) 0.48713(15) 0.0623(5) Uani 1 1 d . . . . .
H4A H 0.271818 0.795162 0.460387 0.075 Uiso 1 1 calc R U . . .
H4B H 0.460801 0.798985 0.442077 0.075 Uiso 1 1 calc R U . . .
C5 C 0.3934(2) 0.65479(16) 0.52124(14) 0.0521(4) Uani 1 1 d . . . . .
C6 C 0.3680(3) 0.81943(19) 0.74171(17) 0.0670(6) Uani 1 1 d . . . . .
C7 C 0.3100(9) 0.7605(6) 0.8993(3) 0.0833(17) Uani 0.734(15) 1 d D U P A 1
H7A H 0.211342 0.734065 0.929255 0.100 Uiso 0.734(15) 1 calc R U P A 1
H7B H 0.329258 0.843477 0.914945 0.100 Uiso 0.734(15) 1 calc R U P A 1
C8 C 0.4491(11) 0.6858(10) 0.9271(4) 0.112(3) Uani 0.734(15) 1 d D U P A 1
H8A H 0.430943 0.604799 0.908184 0.167 Uiso 0.734(15) 1 calc R U P A 1
H8B H 0.460278 0.688430 0.992021 0.167 Uiso 0.734(15) 1 calc R U P A 1
H8C H 0.546637 0.715515 0.899360 0.167 Uiso 0.734(15) 1 calc R U P A 1
C9 C 0.4194(3) 0.55592(17) 0.47365(14) 0.0580(5) Uani 1 1 d . . . . .
H9 H 0.425888 0.485252 0.506697 0.070 Uiso 1 1 calc R U . . .
C10 C 0.4392(3) 0.54516(16) 0.37494(14) 0.0563(5) Uani 1 1 d . . . . .
C11 C 0.5445(3) 0.46049(18) 0.33862(15) 0.0627(5) Uani 1 1 d . . . . .
C12 C 0.5757(3) 0.4476(2) 0.24791(18) 0.0728(6) Uani 1 1 d . . . . .
H12 H 0.648551 0.390084 0.227326 0.087 Uiso 1 1 calc R U . . .
C13 C 0.4965(4) 0.5218(2) 0.18772(17) 0.0752(7) Uani 1 1 d . . . . .
H13 H 0.516684 0.515515 0.125750 0.090 Uiso 1 1 calc R U . . .
C14 C 0.3876(3) 0.6051(2) 0.21944(16) 0.0728(6) Uani 1 1 d . . . . .
H14 H 0.332385 0.653970 0.178684 0.087 Uiso 1 1 calc R U . . .
C15 C 0.3599(3) 0.61662(19) 0.31114(15) 0.0632(5) Uani 1 1 d . . . . .
H15 H 0.286124 0.673745 0.331242 0.076 Uiso 1 1 calc R U . . .
C7A C 0.387(3) 0.7832(11) 0.8864(7) 0.085(4) Uani 0.266(15) 1 d D U P A 2
H7AA H 0.501136 0.797548 0.873608 0.102 Uiso 0.266(15) 1 calc R U P A 2
H7AB H 0.340251 0.854365 0.913501 0.102 Uiso 0.266(15) 1 calc R U P A 2
C8A C 0.365(4) 0.6763(18) 0.9466(10) 0.113(7) Uani 0.266(15) 1 d D U P A 2
H8AA H 0.381426 0.604717 0.911879 0.169 Uiso 0.266(15) 1 calc R U P A 2
H8AB H 0.256986 0.676485 0.971279 0.169 Uiso 0.266(15) 1 calc R U P A 2
H8AC H 0.442608 0.679226 0.995319 0.169 Uiso 0.266(15) 1 calc R U P A 2

loop_
_atom_site_aniso_label
_atom_site_aniso_U_11
_atom_site_aniso_U_22
_atom_site_aniso_U_33
_atom_site_aniso_U_23
_atom_site_aniso_U_13
_atom_site_aniso_U_12
F1 0.1142(12) 0.0629(8) 0.0895(9) -0.0060(7) -0.0064(9) 0.0267(8)
O1 0.0658(8) 0.0507(7) 0.0736(9) 0.0099(7) -0.0065(7) 0.0068(6)
O2 0.0975(13) 0.0703(11) 0.1118(14) -0.0343(11) -0.0202(12) -0.0026(10)
O3 0.1286(17) 0.0736(11) 0.0644(10) -0.0109(9) -0.0011(10) 0.0011(11)
C1 0.0533(9) 0.0402(8) 0.0629(10) -0.0005(8) 0.0011(9) -0.0047(8)
C2 0.0535(10) 0.0468(9) 0.0699(12) -0.0078(9) -0.0041(9) 0.0038(8)
C3 0.0703(12) 0.0394(9) 0.0840(14) 0.0013(9) -0.0053(11) 0.0040(9)
C4 0.0701(12) 0.0466(10) 0.0702(12) 0.0063(9) -0.0001(11) 0.0056(9)
C5 0.0499(9) 0.0439(9) 0.0624(10) 0.0020(8) 0.0012(8) -0.0037(8)
C6 0.0713(12) 0.0507(10) 0.0789(14) -0.0173(10) -0.0074(12) 0.0102(10)
C7 0.099(4) 0.086(3) 0.066(2) -0.011(2) 0.011(2) 0.001(3)
C8 0.128(5) 0.117(5) 0.090(3) -0.008(3) -0.016(4) 0.026(5)
C9 0.0674(12) 0.0431(9) 0.0635(11) 0.0014(9) -0.0018(10) -0.0010(9)
C10 0.0606(10) 0.0447(9) 0.0637(11) -0.0037(9) 0.0014(9) -0.0086(8)
C11 0.0707(12) 0.0444(9) 0.0731(12) -0.0072(9) -0.0023(11) -0.0021(9)
C12 0.0805(15) 0.0555(11) 0.0823(15) -0.0167(11) 0.0123(13) -0.0052(10)
C13 0.0956(18) 0.0625(13) 0.0674(12) -0.0104(11) 0.0110(13) -0.0177(13)
C14 0.0873(15) 0.0638(12) 0.0673(13) -0.0001(11) -0.0067(12) -0.0099(13)
C15 0.0649(12) 0.0570(11) 0.0676(12) -0.0039(10) -0.0023(10) 0.0003(10)
C7A 0.119(10) 0.086(7) 0.049(5) -0.013(4) 0.017(6) -0.015(7)
C8A 0.169(17) 0.077(8) 0.092(9) -0.004(7) -0.016(11) -0.029(12)

loop_
_atom_type_symbol
_atom_type_description
_atom_type_scat_dispersion_real
_atom_type_scat_dispersion_imag
_atom_type_scat_source
C C 0.0181 0.0091 'International Tables Vol C Tables 4.2.6.8 and 6.1.1.4'
H H 0.0000 0.0000 'International Tables Vol C Tables 4.2.6.8 and 6.1.1.4'
F F 0.0727 0.0534 'International Tables Vol C Tables 4.2.6.8 and 6.1.1.4'
O O 0.0492 0.0322 'International Tables Vol C Tables 4.2.6.8 and 6.1.1.4'

loop_
_geom_angle_atom_site_label_1
_geom_angle_atom_site_label_2
_geom_angle_atom_site_label_3
_geom_angle
_geom_angle_site_symmetry_1
_geom_angle_site_symmetry_3
_geom_angle_publ_flag
C1 O1 H1 109.5 . . ?
C6 O3 C7 123.3(4) . . ?
C6 O3 C7A 99.0(6) . . ?
O1 C1 C5 110.73(16) . . ?
O1 C1 C2 108.52(15) . . ?
C5 C1 C2 103.48(16) . . ?
O1 C1 H1A 111.3 . . ?
C5 C1 H1A 111.3 . . ?
C2 C1 H1A 111.3 . . ?
C6 C2 C3 116.18(18) . . ?
C6 C2 C1 112.84(17) . . ?
C3 C2 C1 103.70(16) . . ?
C6 C2 H2 107.9 . . ?
C3 C2 H2 107.9 . . ?
C1 C2 H2 107.9 . . ?
C2 C3 C4 103.12(16) . . ?
C2 C3 H3A 111.1 . . ?
C4 C3 H3A 111.1 . . ?
C2 C3 H3B 111.1 . . ?
C4 C3 H3B 111.1 . . ?
H3A C3 H3B 109.1 . . ?
C5 C4 C3 104.55(17) . . ?
C5 C4 H4A 110.8 . . ?
C3 C4 H4A 110.8 . . ?
C5 C4 H4B 110.8 . . ?
C3 C4 H4B 110.8 . . ?
H4A C4 H4B 108.9 . . ?
C9 C5 C4 128.42(18) . . ?
C9 C5 C1 122.59(18) . . ?
C4 C5 C1 108.86(16) . . ?
O2 C6 O3 124.3(2) . . ?
O2 C6 C2 125.3(2) . . ?
O3 C6 C2 110.41(19) . . ?
O3 C7 C8 106.2(4) . . ?
O3 C7 H7A 110.5 . . ?
C8 C7 H7A 110.5 . . ?
O3 C7 H7B 110.5 . . ?
C8 C7 H7B 110.5 . . ?
H7A C7 H7B 108.7 . . ?
C7 C8 H8A 109.5 . . ?
C7 C8 H8B 109.5 . . ?
H8A C8 H8B 109.5 . . ?
C7 C8 H8C 109.5 . . ?
H8A C8 H8C 109.5 . . ?
H8B C8 H8C 109.5 . . ?
C5 C9 C10 127.54(18) . . ?
C5 C9 H9 116.2 . . ?
C10 C9 H9 116.2 . . ?
C11 C10 C15 115.00(19) . . ?
C11 C10 C9 120.39(19) . . ?
C15 C10 C9 124.60(19) . . ?
F1 C11 C12 118.1(2) . . ?
F1 C11 C10 117.53(19) . . ?
C12 C11 C10 124.4(2) . . ?
C11 C12 C13 118.4(2) . . ?
C11 C12 H12 120.8 . . ?
C13 C12 H12 120.8 . . ?
C14 C13 C12 119.9(2) . . ?
C14 C13 H13 120.1 . . ?
C12 C13 H13 120.1 . . ?
C13 C14 C15 120.3(2) . . ?
C13 C14 H14 119.8 . . ?
C15 C14 H14 119.8 . . ?
C14 C15 C10 122.0(2) . . ?
C14 C15 H15 119.0 . . ?
C10 C15 H15 119.0 . . ?
C8A C7A O3 102.3(9) . . ?
C8A C7A H7AA 111.3 . . ?
O3 C7A H7AA 111.3 . . ?
C8A C7A H7AB 111.3 . . ?
O3 C7A H7AB 111.3 . . ?
H7AA C7A H7AB 109.2 . . ?
C7A C8A H8AA 109.5 . . ?
C7A C8A H8AB 109.5 . . ?
H8AA C8A H8AB 109.5 . . ?
C7A C8A H8AC 109.5 . . ?
H8AA C8A H8AC 109.5 . . ?
H8AB C8A H8AC 109.5 . . ?

loop_
_geom_bond_atom_site_label_1
_geom_bond_atom_site_label_2
_geom_bond_distance
_geom_bond_site_symmetry_2
_geom_bond_publ_flag
F1 C11 1.362(3) . ?
O1 C1 1.429(2) . ?
O1 H1 0.8200 . ?
O2 C6 1.203(3) . ?
O3 C6 1.337(3) . ?
O3 C7 1.456(4) . ?
O3 C7A 1.518(10) . ?
C1 C5 1.519(3) . ?
C1 C2 1.538(2) . ?
C1 H1A 0.9800 . ?
C2 C6 1.491(3) . ?
C2 C3 1.524(3) . ?
C2 H2 0.9800 . ?
C3 C4 1.525(3) . ?
C3 H3A 0.9700 . ?
C3 H3B 0.9700 . ?
C4 C5 1.512(3) . ?
C4 H4A 0.9700 . ?
C4 H4B 0.9700 . ?
C5 C9 1.327(3) . ?
C7 C8 1.475(7) . ?
C7 H7A 0.9700 . ?
C7 H7B 0.9700 . ?
C8 H8A 0.9600 . ?
C8 H8B 0.9600 . ?
C8 H8C 0.9600 . ?
C9 C10 1.467(3) . ?
C9 H9 0.9300 . ?
C10 C11 1.391(3) . ?
C10 C15 1.396(3) . ?
C11 C12 1.368(3) . ?
C12 C13 1.378(4) . ?
C12 H12 0.9300 . ?
C13 C14 1.375(4) . ?
C13 H13 0.9300 . ?
C14 C15 1.375(3) . ?
C14 H14 0.9300 . ?
C15 H15 0.9300 . ?
C7A C8A 1.501(12) . ?
C7A H7AA 0.9700 . ?
C7A H7AB 0.9700 . ?
C8A H8AA 0.9600 . ?
C8A H8AB 0.9600 . ?
C8A H8AC 0.9600 . ?

loop_
_geom_torsion_atom_site_label_1
_geom_torsion_atom_site_label_2
_geom_torsion_atom_site_label_3
_geom_torsion_atom_site_label_4
_geom_torsion
_geom_torsion_site_symmetry_1
_geom_torsion_site_symmetry_2
_geom_torsion_site_symmetry_3
_geom_torsion_site_symmetry_4
_geom_torsion_publ_flag
O1 C1 C2 C6 -41.6(2) . . . . ?
C5 C1 C2 C6 -159.28(18) . . . . ?
O1 C1 C2 C3 84.93(19) . . . . ?
C5 C1 C2 C3 -32.7(2) . . . . ?
C6 C2 C3 C4 165.36(18) . . . . ?
C1 C2 C3 C4 41.0(2) . . . . ?
C2 C3 C4 C5 -32.9(2) . . . . ?
C3 C4 C5 C9 -163.2(2) . . . . ?
C3 C4 C5 C1 12.7(2) . . . . ?
O1 C1 C5 C9 72.4(2) . . . . ?
C2 C1 C5 C9 -171.48(19) . . . . ?
O1 C1 C5 C4 -103.71(18) . . . . ?
C2 C1 C5 C4 12.4(2) . . . . ?
C7 O3 C6 O2 0.1(4) . . . . ?
C7A O3 C6 O2 -13.8(8) . . . . ?
C7 O3 C6 C2 -179.3(3) . . . . ?
C7A O3 C6 C2 166.8(8) . . . . ?
C3 C2 C6 O2 0.0(3) . . . . ?
C1 C2 C6 O2 119.5(2) . . . . ?
C3 C2 C6 O3 179.37(19) . . . . ?
C1 C2 C6 O3 -61.1(2) . . . . ?
C6 O3 C7 C8 -92.1(9) . . . . ?
C4 C5 C9 C10 -0.3(4) . . . . ?
C1 C5 C9 C10 -175.7(2) . . . . ?
C5 C9 C10 C11 145.5(2) . . . . ?
C5 C9 C10 C15 -33.6(3) . . . . ?
C15 C10 C11 F1 -179.20(19) . . . . ?
C9 C10 C11 F1 1.7(3) . . . . ?
C15 C10 C11 C12 2.0(3) . . . . ?
C9 C10 C11 C12 -177.1(2) . . . . ?
F1 C11 C12 C13 -179.7(2) . . . . ?
C10 C11 C12 C13 -0.9(4) . . . . ?
C11 C12 C13 C14 -0.9(4) . . . . ?
C12 C13 C14 C15 1.4(4) . . . . ?
C13 C14 C15 C10 -0.3(4) . . . . ?
C11 C10 C15 C14 -1.4(3) . . . . ?
C9 C10 C15 C14 177.7(2) . . . . ?
C6 O3 C7A C8A -158(2) . . . . ?
